data_2225108
loop_
_publ_author_name
'Mei, Qunbo'
'Tong, Bihai'

_publ_section_title
;(4'-Allyloxy-2,2':6',2''-terpyridine)(dibenzoylmethanido)dinitratoerbium(III)
 acetonitrile solvate
;
_journal_coeditor_code SI2232
_journal_issue 2
_journal_name_full 'Acta Crystallographica Section E'
_journal_page_first m106
_journal_paper_doi 10.1107/S1600536809055032
_journal_volume 66
_journal_year 2010
_chemical_formula_iupac '[Er (C15 H11 O2) (N O3)2 (C18 H15 N3 O)], C2 H3 N'
_chemical_formula_moiety 'C33 H26 Er N5 O9, C2 H3 N'
_chemical_formula_sum 'C35 H29 Er N6 O9'
_chemical_formula_weight 844.90
_chemical_name_systematic
;
(4'-Allyloxy-2,2':6',2''-terpyridine)(dibenzoylmethanido)dinitratoerbium(III)
acetonitrile solvate
;
_space_group_IT_number 14
_symmetry_cell_setting monoclinic
_symmetry_space_group_name_Hall '-P 2yn'
_symmetry_space_group_name_H-M 'P 1 21/n 1'
_atom_sites_solution_hydrogens geom
_atom_sites_solution_primary direct
_atom_sites_solution_secondary difmap
_audit_creation_method SHELXL-97
_cell_angle_alpha 90.00
_cell_angle_beta 103.374(6)
_cell_angle_gamma 90.00
_cell_formula_units_Z 4
_cell_length_a 13.245(4)
_cell_length_b 15.871(4)
_cell_length_c 16.135(5)
_cell_measurement_reflns_used 4650
_cell_measurement_temperature 173(2)
_cell_measurement_theta_max 26.58
_cell_measurement_theta_min 2.56
_cell_volume 3299.8(17)
_computing_cell_refinement 'SAINT (Bruker, 1997)'
_computing_data_collection 'SMART (Bruker, 1997)'
_computing_data_reduction 'SAINT (Bruker, 1997)'
_computing_molecular_graphics 'SHELXTL (Sheldrick, 2008)'
_computing_publication_material 'SHELXTL (Sheldrick, 2008)'
_computing_structure_refinement 'SHELXL97 (Sheldrick, 2008)'
_computing_structure_solution 'SHELXS97 (Sheldrick, 2008)'
_diffrn_ambient_temperature 173(2)
_diffrn_measured_fraction_theta_full 0.991
_diffrn_measured_fraction_theta_max 0.991
_diffrn_measurement_device_type 'Bruker SMART CCD area-detector'
_diffrn_measurement_method '\f and \w scans'
_diffrn_radiation_monochromator graphite
_diffrn_radiation_source 'fine-focus sealed tube'
_diffrn_radiation_type MoK\a
_diffrn_radiation_wavelength 0.71073
_diffrn_reflns_av_R_equivalents 0.0522
_diffrn_reflns_av_sigmaI/netI 0.0741
_diffrn_reflns_limit_h_max 16
_diffrn_reflns_limit_h_min -11
_diffrn_reflns_limit_k_max 19
_diffrn_reflns_limit_k_min -19
_diffrn_reflns_limit_l_max 15
_diffrn_reflns_limit_l_min -19
_diffrn_reflns_number 15598
_diffrn_reflns_theta_full 26.00
_diffrn_reflns_theta_max 26.00
_diffrn_reflns_theta_min 1.80
_diffrn_standards_decay_% 0
_diffrn_standards_interval_time 0
_diffrn_standards_number 0
_exptl_absorpt_coefficient_mu 2.610
_exptl_absorpt_correction_T_max 0.5975
_exptl_absorpt_correction_T_min 0.5502
_exptl_absorpt_correction_type multi-scan
_exptl_absorpt_process_details '(SADABS; Bruker, 1997)'
_exptl_crystal_colour yellow
_exptl_crystal_density_diffrn 1.701
_exptl_crystal_density_method 'not measured'
_exptl_crystal_description block
_exptl_crystal_F_000 1684
_exptl_crystal_size_max 0.26
_exptl_crystal_size_mid 0.24
_exptl_crystal_size_min 0.22
_refine_diff_density_max 1.652
_refine_diff_density_min -1.141
_refine_ls_extinction_method none
_refine_ls_goodness_of_fit_ref 1.039
_refine_ls_hydrogen_treatment constr
_refine_ls_matrix_type full
_refine_ls_number_parameters 460
_refine_ls_number_reflns 6429
_refine_ls_number_restraints 0
_refine_ls_restrained_S_all 1.039
_refine_ls_R_factor_all 0.0703
_refine_ls_R_factor_gt 0.0363
_refine_ls_shift/su_max 0.002
_refine_ls_shift/su_mean 0.000
_refine_ls_structure_factor_coef Fsqd
_refine_ls_weighting_details 'calc w=1/[\s^2^(Fo^2^)+(0.0365P)^2^+0.0000P] where P=(Fo^2^+2Fc^2^)/3'
_refine_ls_weighting_scheme calc
_refine_ls_wR_factor_gt 0.0760
_refine_ls_wR_factor_ref 0.0881
_reflns_number_gt 4383
_reflns_number_total 6429
_reflns_threshold_expression I>2\s(I)
_cod_data_source_file si2232.cif
_cod_data_source_block I
_cod_original_cell_volume 3299.8(16)
_cod_original_sg_symbol_H-M 'P 21/n'
_cod_database_code 2225108
_cod_database_fobs_code 2225108

loop_
_symmetry_equiv_pos_as_xyz
'x, y, z'
'-x+1/2, y+1/2, -z+1/2'
'-x, -y, -z'
'x-1/2, -y-1/2, z-1/2'

loop_
_atom_site_type_symbol
_atom_site_label
_atom_site_fract_x
_atom_site_fract_y
_atom_site_fract_z
_atom_site_U_iso_or_equiv
_atom_site_adp_type
_atom_site_calc_flag
_atom_site_refinement_flags
_atom_site_occupancy
_atom_site_disorder_assembly
_atom_site_disorder_group
Er Er1 0.756234(17) 0.801711(15) 0.037240(16) 0.01847(8) Uani d . 1 . .
O O2 0.6625(3) 0.6940(2) 0.0666(2) 0.0255(9) Uani d . 1 . .
O O9 0.7831(3) 0.8367(3) 0.1870(3) 0.0384(11) Uani d . 1 . .
N N5 0.6926(4) 0.8638(3) 0.1844(3) 0.0277(12) Uani d . 1 . .
O O3 0.8761(3) 0.7066(2) 0.0928(2) 0.0278(9) Uani d . 1 . .
O O8 0.6304(3) 0.8630(3) 0.1117(2) 0.0306(10) Uani d . 1 . .
N N2 0.7337(3) 0.9511(3) 0.0000(3) 0.0227(10) Uani d . 1 . .
C C13 0.4028(4) 0.8715(4) -0.1717(4) 0.0326(15) Uani d . 1 . .
H H13A 0.3365 0.8842 -0.2069 0.039 Uiso calc R 1 . .
N N1 0.9170(3) 0.8903(3) 0.0826(3) 0.0257(11) Uani d . 1 . .
N N3 0.5943(3) 0.8339(3) -0.0678(3) 0.0244(11) Uani d . 1 . .
C C26 0.7835(4) 0.5834(4) 0.1087(3) 0.0235(13) Uani d . 1 . .
H H26 0.7901 0.5246 0.1200 0.028 Uiso calc R 1 . .
C C24 0.5947(4) 0.5659(3) 0.1060(4) 0.0240(13) Uani d . 1 . .
C C6 0.8061(4) 1.0085(4) 0.0366(4) 0.0244(13) Uani d . 1 . .
C C20 0.4118(4) 0.5409(4) 0.0781(4) 0.0333(15) Uani d . 1 . .
H H20A 0.3431 0.5574 0.0511 0.040 Uiso calc R 1 . .
C C23 0.6107(4) 0.4949(4) 0.1589(4) 0.0280(14) Uani d . 1 . .
H H23A 0.6792 0.4786 0.1864 0.034 Uiso calc R 1 . .
O O7 0.6658(3) 0.8903(3) 0.2473(3) 0.0425(12) Uani d . 1 . .
C C1 1.0107(4) 0.8569(4) 0.1162(4) 0.0296(14) Uani d . 1 . .
H H1A 1.0168 0.7973 0.1201 0.035 Uiso calc R 1 . .
C C18 0.9133(5) 1.2961(4) 0.0249(4) 0.0433(16) Uani d . 1 . .
H H18A 0.9352 1.2855 0.0843 0.052 Uiso calc R 1 . .
H H18B 0.9627 1.3111 -0.0068 0.052 Uiso calc R 1 . .
C C33 1.0601(4) 0.6243(4) 0.1839(4) 0.0282(14) Uani d . 1 . .
H H33A 1.0537 0.6808 0.2013 0.034 Uiso calc R 1 . .
C C27 0.8725(4) 0.6284(4) 0.1095(4) 0.0254(13) Uani d . 1 . .
C C25 0.6834(4) 0.6185(4) 0.0921(3) 0.0233(13) Uani d . 1 . .
C C4 0.9941(4) 1.0266(4) 0.1053(4) 0.0290(14) Uani d . 1 . .
H H4A 0.9867 1.0861 0.1012 0.035 Uiso calc R 1 . .
C C3 1.0896(4) 0.9908(4) 0.1391(3) 0.0284(14) Uani d . 1 . .
H H3A 1.1490 1.0255 0.1579 0.034 Uiso calc R 1 . .
C C19 0.4941(4) 0.5886(4) 0.0659(3) 0.0272(14) Uani d . 1 . .
H H19A 0.4821 0.6368 0.0301 0.033 Uiso calc R 1 . .
C C5 0.9095(4) 0.9748(3) 0.0775(4) 0.0246(13) Uani d . 1 . .
C C28 0.9739(4) 0.5836(4) 0.1333(4) 0.0252(13) Uani d . 1 . .
C C11 0.5651(4) 0.9147(4) -0.0845(3) 0.0228(13) Uani d . 1 . .
C C22 0.5273(4) 0.4488(4) 0.1709(4) 0.0326(15) Uani d . 1 . .
H H22A 0.5386 0.4020 0.2087 0.039 Uiso calc R 1 . .
C C14 0.4322(4) 0.7896(4) -0.1555(3) 0.0283(14) Uani d . 1 . .
H H14A 0.3874 0.7448 -0.1798 0.034 Uiso calc R 1 . .
C C15 0.5281(4) 0.7731(4) -0.1033(3) 0.0247(13) Uani d . 1 . .
H H15A 0.5482 0.7161 -0.0920 0.030 Uiso calc R 1 . .
C C29 0.9859(4) 0.5007(4) 0.1094(4) 0.0371(16) Uani d . 1 . .
H H29A 0.9283 0.4713 0.0758 0.044 Uiso calc R 1 . .
C C10 0.6405(4) 0.9802(3) -0.0439(3) 0.0244(13) Uani d . 1 . .
C C12 0.4691(4) 0.9361(4) -0.1370(4) 0.0294(14) Uani d . 1 . .
H H12A 0.4500 0.9933 -0.1486 0.035 Uiso calc R 1 . .
C C9 0.6173(4) 1.0647(4) -0.0499(3) 0.0260(14) Uani d . 1 . .
H H9A 0.5514 1.0830 -0.0818 0.031 Uiso calc R 1 . .
C C7 0.7868(4) 1.0951(3) 0.0333(4) 0.0262(13) Uani d . 1 . .
H H7A 0.8392 1.1336 0.0600 0.031 Uiso calc R 1 . .
C C17 0.8142(5) 1.2901(4) -0.0134(4) 0.0371(16) Uani d . 1 . .
H H17A 0.7946 1.3011 -0.0729 0.045 Uiso calc R 1 . .
C C8 0.6904(4) 1.1238(4) -0.0091(4) 0.0277(14) Uani d . 1 . .
O O1 0.6601(3) 1.2051(2) -0.0152(3) 0.0344(10) Uani d . 1 . .
C C32 1.1545(4) 0.5835(4) 0.2091(4) 0.0345(15) Uani d . 1 . .
H H32A 1.2123 0.6120 0.2435 0.041 Uiso calc R 1 . .
C C21 0.4271(4) 0.4697(4) 0.1288(4) 0.0329(15) Uani d . 1 . .
H H21A 0.3700 0.4359 0.1346 0.040 Uiso calc R 1 . .
C C31 1.1647(5) 0.5019(4) 0.1844(4) 0.0431(17) Uani d . 1 . .
H H31A 1.2294 0.4737 0.2017 0.052 Uiso calc R 1 . .
C C34 0.9374(6) 0.2095(5) 0.2523(4) 0.0456(18) Uani d . 1 . .
C C35 1.0307(5) 0.2525(5) 0.2958(5) 0.064(2) Uani d . 1 . .
H H35A 1.0281 0.3112 0.2767 0.096 Uiso calc R 1 . .
H H35B 1.0912 0.2246 0.2828 0.096 Uiso calc R 1 . .
H H35C 1.0361 0.2508 0.3574 0.096 Uiso calc R 1 . .
N N6 0.8619(6) 0.1790(4) 0.2183(4) 0.069(2) Uani d . 1 . .
O O5 0.7447(3) 0.6999(3) -0.0800(3) 0.0328(9) Uani d . 1 . .
O O4 0.8224(3) 0.8173(3) -0.0890(3) 0.0379(11) Uani d . 1 . .
N N4 0.7853(4) 0.7484(3) -0.1245(3) 0.0319(12) Uani d . 1 . .
C C2 1.0982(4) 0.9046(4) 0.1452(4) 0.0293(14) Uani d . 1 . .
H H2A 1.1631 0.8787 0.1690 0.035 Uiso calc R 1 . .
C C16 0.7312(4) 1.2670(4) 0.0308(4) 0.0345(16) Uani d . 1 . .
H H16A 0.7636 1.2446 0.0880 0.041 Uiso calc R 1 . .
H H16B 0.6919 1.3184 0.0386 0.041 Uiso calc R 1 . .
C C30 1.0801(5) 0.4608(4) 0.1338(5) 0.051(2) Uani d . 1 . .
H H30A 1.0874 0.4046 0.1159 0.061 Uiso calc R 1 . .
O O6 0.7867(4) 0.7318(3) -0.1977(3) 0.0538(13) Uani d . 1 . .

loop_
_atom_site_aniso_label
_atom_site_aniso_U_11
_atom_site_aniso_U_22
_atom_site_aniso_U_33
_atom_site_aniso_U_12
_atom_site_aniso_U_13
_atom_site_aniso_U_23
Er1 0.01372(12) 0.01403(13) 0.02633(15) 0.00049(12) 0.00190(9) 0.00175(13)
O2 0.0199(19) 0.022(2) 0.034(2) 0.0043(18) 0.0059(16) 0.0071(19)
O9 0.024(2) 0.043(3) 0.046(3) 0.005(2) 0.0030(19) -0.002(2)
N5 0.026(3) 0.029(3) 0.026(3) -0.003(2) 0.001(2) -0.001(2)
O3 0.020(2) 0.018(2) 0.045(3) 0.0015(17) 0.0047(17) 0.0048(19)
O8 0.029(2) 0.037(3) 0.024(2) 0.0065(19) 0.0013(18) 0.0023(19)
N2 0.018(2) 0.020(3) 0.029(3) 0.000(2) 0.0032(19) 0.000(2)
C13 0.023(3) 0.044(4) 0.029(4) 0.005(3) 0.003(3) 0.002(3)
N1 0.020(3) 0.025(3) 0.031(3) 0.003(2) 0.004(2) -0.001(2)
N3 0.026(3) 0.019(3) 0.029(3) -0.001(2) 0.007(2) 0.001(2)
C26 0.019(3) 0.020(3) 0.031(4) 0.005(2) 0.004(2) 0.005(3)
C24 0.021(3) 0.022(3) 0.030(3) -0.002(2) 0.008(2) 0.002(3)
C6 0.013(3) 0.026(3) 0.034(4) 0.004(2) 0.006(2) 0.006(3)
C20 0.023(3) 0.026(4) 0.050(4) -0.001(3) 0.006(3) 0.004(3)
C23 0.023(3) 0.029(4) 0.029(4) -0.002(3) 0.000(3) 0.003(3)
O7 0.042(3) 0.052(3) 0.036(3) -0.006(2) 0.014(2) -0.014(2)
C1 0.019(3) 0.020(3) 0.048(4) 0.000(3) 0.004(3) 0.000(3)
C18 0.048(4) 0.040(4) 0.044(4) -0.009(4) 0.015(3) -0.003(3)
C33 0.024(3) 0.028(3) 0.035(4) 0.000(3) 0.011(3) 0.004(3)
C27 0.024(3) 0.023(3) 0.029(3) 0.003(3) 0.006(3) 0.002(3)
C25 0.019(3) 0.029(3) 0.018(3) -0.003(2) -0.003(2) 0.001(3)
C4 0.031(3) 0.022(3) 0.033(4) -0.006(3) 0.004(3) 0.001(3)
C3 0.024(3) 0.031(4) 0.027(4) -0.008(3) 0.000(3) -0.003(3)
C19 0.025(3) 0.028(3) 0.028(3) 0.003(3) 0.005(3) 0.010(3)
C5 0.021(3) 0.020(3) 0.033(4) 0.002(2) 0.005(3) 0.004(3)
C28 0.018(3) 0.027(3) 0.030(4) 0.004(3) 0.005(2) 0.009(3)
C11 0.020(3) 0.027(3) 0.022(3) 0.001(3) 0.005(2) -0.003(3)
C22 0.037(4) 0.028(4) 0.034(4) -0.002(3) 0.010(3) 0.008(3)
C14 0.022(3) 0.037(4) 0.023(3) -0.006(3) 0.000(2) -0.006(3)
C15 0.027(3) 0.022(3) 0.024(3) -0.003(2) 0.002(3) -0.002(2)
C29 0.025(3) 0.030(4) 0.052(4) 0.002(3) 0.001(3) -0.004(3)
C10 0.023(3) 0.023(3) 0.027(3) -0.002(2) 0.006(2) 0.003(3)
C12 0.023(3) 0.033(4) 0.031(4) 0.006(3) 0.002(3) -0.004(3)
C9 0.022(3) 0.027(3) 0.028(3) 0.006(3) 0.002(2) 0.002(3)
C7 0.025(3) 0.015(3) 0.038(4) -0.005(2) 0.006(3) -0.001(3)
C17 0.050(4) 0.027(4) 0.033(4) -0.001(3) 0.006(3) 0.003(3)
C8 0.030(3) 0.020(3) 0.034(4) -0.001(3) 0.010(3) 0.002(3)
O1 0.031(2) 0.020(2) 0.047(3) 0.0040(19) -0.0023(19) 0.001(2)
C32 0.017(3) 0.045(4) 0.036(4) -0.001(3) -0.005(3) 0.002(3)
C21 0.026(3) 0.030(4) 0.047(4) -0.009(3) 0.017(3) -0.003(3)
C31 0.027(4) 0.043(4) 0.055(5) 0.016(3) 0.003(3) -0.001(4)
C34 0.058(5) 0.048(5) 0.027(4) 0.005(4) 0.003(3) 0.001(3)
C35 0.047(5) 0.084(6) 0.062(6) -0.002(5) 0.015(4) -0.008(5)
N6 0.083(5) 0.072(5) 0.038(4) -0.017(4) -0.012(4) 0.001(3)
O5 0.034(2) 0.027(2) 0.039(2) -0.004(2) 0.0119(18) 0.001(2)
O4 0.039(3) 0.029(3) 0.051(3) -0.005(2) 0.021(2) -0.001(2)
N4 0.037(3) 0.020(3) 0.039(4) 0.006(2) 0.011(3) 0.001(3)
C2 0.016(3) 0.030(4) 0.037(4) 0.000(3) -0.003(3) 0.005(3)
C16 0.040(4) 0.014(3) 0.047(4) 0.006(3) 0.005(3) 0.002(3)
C30 0.041(4) 0.039(4) 0.068(5) 0.017(3) 0.004(4) -0.012(4)
O6 0.083(4) 0.049(3) 0.036(3) 0.004(3) 0.026(3) -0.008(2)

loop_
_atom_type_symbol
_atom_type_description
_atom_type_scat_dispersion_real
_atom_type_scat_dispersion_imag
_atom_type_scat_source
C C 0.0033 0.0016 'International Tables Vol C Tables 4.2.6.8 and 6.1.1.4'
H H 0.0000 0.0000 'International Tables Vol C Tables 4.2.6.8 and 6.1.1.4'
N N 0.0061 0.0033 'International Tables Vol C Tables 4.2.6.8 and 6.1.1.4'
O O 0.0106 0.0060 'International Tables Vol C Tables 4.2.6.8 and 6.1.1.4'
Er Er -0.2586 4.9576 'International Tables Vol C Tables 4.2.6.8 and 6.1.1.4'

loop_
_geom_angle_atom_site_label_1
_geom_angle_atom_site_label_2
_geom_angle_atom_site_label_3
_geom_angle_site_symmetry_1
_geom_angle_site_symmetry_3
_geom_angle
_geom_angle_publ_flag
O3 Er1 O2 . . 76.97(13) ?
O3 Er1 O4 . . 92.59(14) ?
O2 Er1 O4 . . 126.04(14) ?
O3 Er1 O9 . . 80.05(14) ?
O2 Er1 O9 . . 85.66(14) ?
O4 Er1 O9 . . 145.20(14) ?
O3 Er1 N2 . . 142.34(13) ?
O2 Er1 N2 . . 138.91(13) ?
O4 Er1 N2 . . 74.94(14) ?
O9 Er1 N2 . . 90.25(15) ?
O3 Er1 N3 . . 147.82(14) ?
O2 Er1 N3 . . 82.30(14) ?
O4 Er1 N3 . . 79.97(15) ?
O9 Er1 N3 . . 122.85(14) ?
N2 Er1 N3 . . 65.93(14) ?
O3 Er1 O5 . . 77.08(14) ?
O2 Er1 O5 . . 73.83(13) ?
O4 Er1 O5 . . 52.32(13) ?
O9 Er1 O5 . . 152.10(14) ?
N2 Er1 O5 . . 117.65(14) ?
N3 Er1 O5 . . 73.64(14) ?
O3 Er1 O8 . . 124.80(13) ?
O2 Er1 O8 . . 74.14(13) ?
O4 Er1 O8 . . 142.14(13) ?
O9 Er1 O8 . . 52.00(13) ?
N2 Er1 O8 . . 71.35(14) ?
N3 Er1 O8 . . 70.99(14) ?
O5 Er1 O8 . . 134.65(13) ?
O3 Er1 N1 . . 77.54(14) ?
O2 Er1 N1 . . 147.48(14) ?
O4 Er1 N1 . . 74.91(14) ?
O9 Er1 N1 . . 70.29(14) ?
N2 Er1 N1 . . 64.97(14) ?
N3 Er1 N1 . . 128.97(15) ?
O5 Er1 N1 . . 119.19(14) ?
O8 Er1 N1 . . 105.04(14) ?
O3 Er1 N4 . . 86.12(14) ?
O2 Er1 N4 . . 99.60(14) ?
O4 Er1 N4 . . 26.44(13) ?
O9 Er1 N4 . . 163.74(14) ?
N2 Er1 N4 . . 95.58(15) ?
N3 Er1 N4 . . 73.29(14) ?
O5 Er1 N4 . . 26.02(13) ?
O8 Er1 N4 . . 144.24(13) ?
N1 Er1 N4 . . 98.48(15) ?
O3 Er1 N5 . . 102.61(14) ?
O2 Er1 N5 . . 78.62(13) ?
O4 Er1 N5 . . 153.86(14) ?
O9 Er1 N5 . . 25.92(12) ?
N2 Er1 N5 . . 80.12(14) ?
N3 Er1 N5 . . 97.02(14) ?
O5 Er1 N5 . . 151.79(13) ?
O8 Er1 N5 . . 26.08(12) ?
N1 Er1 N5 . . 87.62(14) ?
N4 Er1 N5 . . 170.31(13) ?
C25 O2 Er1 . . 134.4(3) ?
N5 O9 Er1 . . 97.2(3) ?
O7 N5 O9 . . 122.9(5) ?
O7 N5 O8 . . 121.3(5) ?
O9 N5 O8 . . 115.7(5) ?
O7 N5 Er1 . . 179.8(4) ?
O9 N5 Er1 . . 56.9(3) ?
O8 N5 Er1 . . 58.9(3) ?
C27 O3 Er1 . . 133.5(3) ?
N5 O8 Er1 . . 95.0(3) ?
C10 N2 C6 . . 117.8(5) ?
C10 N2 Er1 . . 120.2(3) ?
C6 N2 Er1 . . 120.7(3) ?
C14 C13 C12 . . 120.2(5) ?
C14 C13 H13A . . 119.9 ?
C12 C13 H13A . . 119.9 ?
C1 N1 C5 . . 117.8(5) ?
C1 N1 Er1 . . 122.6(4) ?
C5 N1 Er1 . . 119.5(3) ?
C15 N3 C11 . . 118.0(5) ?
C15 N3 Er1 . . 121.7(4) ?
C11 N3 Er1 . . 120.0(3) ?
C27 C26 C25 . . 124.3(5) ?
C27 C26 H26 . . 117.9 ?
C25 C26 H26 . . 117.9 ?
C19 C24 C23 . . 119.2(5) ?
C19 C24 C25 . . 119.0(5) ?
C23 C24 C25 . . 121.7(5) ?
N2 C6 C7 . . 122.7(5) ?
N2 C6 C5 . . 116.2(5) ?
C7 C6 C5 . . 121.0(5) ?
C19 C20 C21 . . 121.4(5) ?
C19 C20 H20A . . 119.3 ?
C21 C20 H20A . . 119.3 ?
C22 C23 C24 . . 120.0(5) ?
C22 C23 H23A . . 120.0 ?
C24 C23 H23A . . 120.0 ?
N1 C1 C2 . . 123.2(5) ?
N1 C1 H1A . . 118.4 ?
C2 C1 H1A . . 118.4 ?
C17 C18 H18A . . 120.0 ?
C17 C18 H18B . . 120.0 ?
H18A C18 H18B . . 120.0 ?
C32 C33 C28 . . 121.1(6) ?
C32 C33 H33A . . 119.5 ?
C28 C33 H33A . . 119.5 ?
O3 C27 C26 . . 125.4(5) ?
O3 C27 C28 . . 116.3(5) ?
C26 C27 C28 . . 118.3(5) ?
O2 C25 C26 . . 124.0(5) ?
O2 C25 C24 . . 116.9(5) ?
C26 C25 C24 . . 119.1(5) ?
C5 C4 C3 . . 119.1(5) ?
C5 C4 H4A . . 120.5 ?
C3 C4 H4A . . 120.5 ?
C2 C3 C4 . . 119.4(5) ?
C2 C3 H3A . . 120.3 ?
C4 C3 H3A . . 120.3 ?
C20 C19 C24 . . 119.8(5) ?
C20 C19 H19A . . 120.1 ?
C24 C19 H19A . . 120.1 ?
N1 C5 C4 . . 122.0(5) ?
N1 C5 C6 . . 115.9(5) ?
C4 C5 C6 . . 122.0(5) ?
C29 C28 C33 . . 117.9(5) ?
C29 C28 C27 . . 122.4(5) ?
C33 C28 C27 . . 119.7(5) ?
N3 C11 C12 . . 122.1(5) ?
N3 C11 C10 . . 116.4(5) ?
C12 C11 C10 . . 121.5(5) ?
C23 C22 C21 . . 120.9(6) ?
C23 C22 H22A . . 119.6 ?
C21 C22 H22A . . 119.6 ?
C13 C14 C15 . . 118.7(5) ?
C13 C14 H14A . . 120.7 ?
C15 C14 H14A . . 120.7 ?
N3 C15 C14 . . 123.0(5) ?
N3 C15 H15A . . 118.5 ?
C14 C15 H15A . . 118.5 ?
C30 C29 C28 . . 120.8(6) ?
C30 C29 H29A . . 119.6 ?
C28 C29 H29A . . 119.6 ?
N2 C10 C9 . . 122.1(5) ?
N2 C10 C11 . . 115.5(5) ?
C9 C10 C11 . . 122.4(5) ?
C13 C12 C11 . . 118.0(6) ?
C13 C12 H12A . . 121.0 ?
C11 C12 H12A . . 121.0 ?
C10 C9 C8 . . 120.1(5) ?
C10 C9 H9A . . 119.9 ?
C8 C9 H9A . . 119.9 ?
C8 C7 C6 . . 119.0(5) ?
C8 C7 H7A . . 120.5 ?
C6 C7 H7A . . 120.5 ?
C18 C17 C16 . . 123.9(6) ?
C18 C17 H17A . . 118.0 ?
C16 C17 H17A . . 118.0 ?
O1 C8 C7 . . 125.3(5) ?
O1 C8 C9 . . 116.4(5) ?
C7 C8 C9 . . 118.2(5) ?
C8 O1 C16 . . 117.8(4) ?
C31 C32 C33 . . 120.0(6) ?
C31 C32 H32A . . 120.0 ?
C33 C32 H32A . . 120.0 ?
C20 C21 C22 . . 118.6(5) ?
C20 C21 H21A . . 120.7 ?
C22 C21 H21A . . 120.7 ?
C32 C31 C30 . . 119.7(6) ?
C32 C31 H31A . . 120.2 ?
C30 C31 H31A . . 120.2 ?
N6 C34 C35 . . 176.9(9) ?
C34 C35 H35A . . 109.5 ?
C34 C35 H35B . . 109.5 ?
H35A C35 H35B . . 109.5 ?
C34 C35 H35C . . 109.5 ?
H35A C35 H35C . . 109.5 ?
H35B C35 H35C . . 109.5 ?
N4 O5 Er1 . . 94.5(3) ?
N4 O4 Er1 . . 96.5(3) ?
O6 N4 O5 . . 121.9(5) ?
O6 N4 O4 . . 122.0(5) ?
O5 N4 O4 . . 116.0(5) ?
O6 N4 Er1 . . 171.8(4) ?
O5 N4 Er1 . . 59.5(3) ?
O4 N4 Er1 . . 57.0(3) ?
C1 C2 C3 . . 118.4(5) ?
C1 C2 H2A . . 120.8 ?
C3 C2 H2A . . 120.8 ?
O1 C16 C17 . . 112.8(5) ?
O1 C16 H16A . . 109.0 ?
C17 C16 H16A . . 109.0 ?
O1 C16 H16B . . 109.0 ?
C17 C16 H16B . . 109.0 ?
H16A C16 H16B . . 107.8 ?
C29 C30 C31 . . 120.6(6) ?
C29 C30 H30A . . 119.7 ?
C31 C30 H30A . . 119.7 ?

loop_
_geom_bond_atom_site_label_1
_geom_bond_atom_site_label_2
_geom_bond_site_symmetry_2
_geom_bond_distance
_geom_bond_publ_flag
Er1 O3 . 2.224(3) y
Er1 O2 . 2.228(4) y
Er1 O4 . 2.410(4) y
Er1 O9 . 2.425(4) y
Er1 N2 . 2.447(4) y
Er1 N3 . 2.460(4) y
Er1 O5 . 2.465(4) y
Er1 O8 . 2.468(4) y
Er1 N1 . 2.515(4) y
Er1 N4 . 2.853(6) ?
Er1 N5 . 2.872(5) ?
O2 C25 . 1.275(6) ?
O9 N5 . 1.265(6) ?
N5 O7 . 1.224(6) ?
N5 O8 . 1.268(5) ?
O3 C27 . 1.274(6) ?
N2 C10 . 1.355(6) ?
N2 C6 . 1.355(7) ?
C13 C14 . 1.365(8) ?
C13 C12 . 1.381(8) ?
C13 H13A . 0.9500 ?
N1 C1 . 1.343(6) ?
N1 C5 . 1.347(7) ?
N3 C15 . 1.340(7) ?
N3 C11 . 1.348(7) ?
C26 C27 . 1.376(7) ?
C26 C25 . 1.406(7) ?
C26 H26 . 0.9500 ?
C24 C19 . 1.387(7) ?
C24 C23 . 1.398(7) ?
C24 C25 . 1.501(7) ?
C6 C7 . 1.396(7) ?
C6 C5 . 1.476(7) ?
C20 C19 . 1.378(7) ?
C20 C21 . 1.382(8) ?
C20 H20A . 0.9500 ?
C23 C22 . 1.376(7) ?
C23 H23A . 0.9500 ?
C1 C2 . 1.373(7) ?
C1 H1A . 0.9500 ?
C18 C17 . 1.318(8) ?
C18 H18A . 0.9500 ?
C18 H18B . 0.9500 ?
C33 C32 . 1.383(7) ?
C33 C28 . 1.399(7) ?
C33 H33A . 0.9500 ?
C27 C28 . 1.490(7) ?
C4 C5 . 1.378(7) ?
C4 C3 . 1.379(7) ?
C4 H4A . 0.9500 ?
C3 C2 . 1.375(8) ?
C3 H3A . 0.9500 ?
C19 H19A . 0.9500 ?
C28 C29 . 1.390(8) ?
C11 C12 . 1.397(7) ?
C11 C10 . 1.486(7) ?
C22 C21 . 1.385(7) ?
C22 H22A . 0.9500 ?
C14 C15 . 1.377(7) ?
C14 H14A . 0.9500 ?
C15 H15A . 0.9500 ?
C29 C30 . 1.372(8) ?
C29 H29A . 0.9500 ?
C10 C9 . 1.373(8) ?
C12 H12A . 0.9500 ?
C9 C8 . 1.399(7) ?
C9 H9A . 0.9500 ?
C7 C8 . 1.379(7) ?
C7 H7A . 0.9500 ?
C17 C16 . 1.488(8) ?
C17 H17A . 0.9500 ?
C8 O1 . 1.349(6) ?
O1 C16 . 1.442(7) ?
C32 C31 . 1.370(9) ?
C32 H32A . 0.9500 ?
C21 H21A . 0.9500 ?
C31 C30 . 1.387(9) ?
C31 H31A . 0.9500 ?
C34 N6 . 1.132(8) ?
C34 C35 . 1.443(10) ?
C35 H35A . 0.9800 ?
C35 H35B . 0.9800 ?
C35 H35C . 0.9800 ?
O5 N4 . 1.256(6) ?
O4 N4 . 1.279(6) ?
N4 O6 . 1.214(6) ?
C2 H2A . 0.9500 ?
C16 H16A . 0.9900 ?
C16 H16B . 0.9900 ?
C30 H30A . 0.9500 ?
